data_2226286
loop_
_publ_author_name
'Ayd\?in, Abdullah'
'Akkurt, Mehmet'
'Alpt\"uz\"un, Vildan'
'B\"uy\"ukg\"ung\"or, Orhan'
'Holzgrabe, Ulrike'
'Radacki, Krzysztof'

_publ_section_title
;
 4-[(2<i>E</i>)-2-(4-Chlorobenzylidene)hydrazinylidene]-1-methyl-1,4-dihydropyridine
 monohydrate
;
_journal_coeditor_code SJ2782
_journal_issue 6
_journal_name_full 'Acta Crystallographica Section E'
_journal_page_first o1324
_journal_page_last o1325
_journal_paper_doi 10.1107/S1600536810015709
_journal_volume 66
_journal_year 2010
_chemical_formula_iupac 'C13 H12 Cl N3, H2 O'
_chemical_formula_moiety 'C13 H12 Cl N3, H2 O'
_chemical_formula_sum 'C13 H14 Cl N3 O'
_chemical_formula_weight 263.72
_chemical_name_systematic
;
4-[(2<i>E</i>)-2-(4-Chlorobenzylidene)hydrazinylidene]-1-methyl-
1,4-dihydropyridine monohydrate
;
_space_group_IT_number 14
_symmetry_cell_setting monoclinic
_symmetry_space_group_name_Hall '-P 2ybc'
_symmetry_space_group_name_H-M 'P 1 21/c 1'
_atom_sites_solution_hydrogens geom
_atom_sites_solution_primary direct
_atom_sites_solution_secondary difmap
_cell_angle_alpha 90
_cell_angle_beta 113.855(4)
_cell_angle_gamma 90
_cell_formula_units_Z 4
_cell_length_a 5.8492(4)
_cell_length_b 20.3101(10)
_cell_length_c 12.2035(7)
_cell_measurement_reflns_used 11448
_cell_measurement_temperature 296
_cell_measurement_theta_max 27.28
_cell_measurement_theta_min 1.82
_cell_volume 1325.90(14)
_computing_cell_refinement 'X-AREA (Stoe & Cie, 2002)'
_computing_data_collection 'X-AREA (Stoe & Cie, 2002)'
_computing_data_reduction 'X-RED32 (Stoe & Cie, 2002)'
_computing_molecular_graphics 'ORTEP-3 for Windows (Farrugia, 1997)'
_computing_publication_material 'WinGX (Farrugia, 1999)'
_computing_structure_refinement 'SHELXL97 (Sheldrick, 2008)'
_computing_structure_solution 'SIR97 (Altomare <i>et al.</i>,  1999)'
_diffrn_ambient_temperature 296
_diffrn_detector_area_resol_mean 6.67
_diffrn_measured_fraction_theta_full 1.000
_diffrn_measured_fraction_theta_max 1.000
_diffrn_measurement_device '2-circle goniometer'
_diffrn_measurement_device_type 'Stoe IPDS 2'
_diffrn_measurement_method '\w scans'
_diffrn_radiation_monochromator 'plane graphite'
_diffrn_radiation_type 'Mo K\a'
_diffrn_radiation_wavelength 0.71073
_diffrn_reflns_av_R_equivalents 0.0635
_diffrn_reflns_av_sigmaI/netI 0.0525
_diffrn_reflns_limit_h_max 7
_diffrn_reflns_limit_h_min -7
_diffrn_reflns_limit_k_max 25
_diffrn_reflns_limit_k_min -25
_diffrn_reflns_limit_l_max 15
_diffrn_reflns_limit_l_min -15
_diffrn_reflns_number 14028
_diffrn_reflns_reduction_process
;
;
_diffrn_reflns_theta_full 26.50
_diffrn_reflns_theta_max 26.50
_diffrn_reflns_theta_min 2.01
_exptl_absorpt_coefficient_mu 0.280
_exptl_absorpt_correction_T_max 0.989
_exptl_absorpt_correction_T_min 0.905
_exptl_absorpt_correction_type integration
_exptl_absorpt_process_details '(X-RED32; Stoe & Cie, 2002)'
_exptl_crystal_colour yellow
_exptl_crystal_density_diffrn 1.321
_exptl_crystal_density_method 'Not Measured'
_exptl_crystal_description needle
_exptl_crystal_F_000 552
_exptl_crystal_size_max 0.600
_exptl_crystal_size_mid 0.297
_exptl_crystal_size_min 0.040
_refine_diff_density_max 0.160
_refine_diff_density_min -0.182
_refine_ls_extinction_method none
_refine_ls_goodness_of_fit_ref 0.952
_refine_ls_hydrogen_treatment mixed
_refine_ls_matrix_type full
_refine_ls_number_parameters 170
_refine_ls_number_reflns 2759
_refine_ls_number_restraints 0
_refine_ls_restrained_S_all 0.952
_refine_ls_R_factor_all 0.0877
_refine_ls_R_factor_gt 0.0446
_refine_ls_shift/su_max 0.000
_refine_ls_shift/su_mean 0.000
_refine_ls_structure_factor_coef Fsqd
_refine_ls_weighting_details 'calc w=1/[\s^2^(Fo^2^)+(0.0426P)^2^] where P=(Fo^2^+2Fc^2^)/3'
_refine_ls_weighting_scheme calc
_refine_ls_wR_factor_gt 0.0829
_refine_ls_wR_factor_ref 0.0947
_reflns_number_gt 1746
_reflns_number_total 2759
_reflns_threshold_expression I>2\s(I)
_cod_data_source_file sj2782.cif
_cod_data_source_block I
_cod_original_sg_symbol_H-M 'P 21/c'
_cod_database_code 2226286
_cod_database_fobs_code 2226286

loop_
_symmetry_equiv_pos_site_id
_symmetry_equiv_pos_as_xyz
1 x,y,z
2 -x,1/2+y,1/2-z
3 -x,-y,-z
4 x,1/2-y,1/2+z

loop_
_atom_site_aniso_label
_atom_site_aniso_U_11
_atom_site_aniso_U_22
_atom_site_aniso_U_33
_atom_site_aniso_U_12
_atom_site_aniso_U_13
_atom_site_aniso_U_23
Cl1 0.0551(4) 0.0646(4) 0.0574(3) -0.0114(3) 0.0116(2) -0.0153(3)
N1 0.0411(10) 0.0499(12) 0.0415(8) -0.0024(9) 0.0133(7) -0.0039(8)
N2 0.0365(10) 0.0484(12) 0.0446(8) -0.0022(9) 0.0135(7) -0.0053(8)
N3 0.0558(12) 0.0433(12) 0.0455(9) -0.0060(10) 0.0216(8) -0.0054(8)
C1 0.0461(13) 0.0438(13) 0.0351(9) -0.0015(11) 0.0173(9) 0.0023(8)
C2 0.0453(13) 0.0457(14) 0.0446(10) 0.0042(11) 0.0182(9) 0.0017(9)
C3 0.0577(14) 0.0395(13) 0.0434(10) 0.0004(12) 0.0212(10) -0.0043(9)
C4 0.0472(13) 0.0469(14) 0.0387(10) -0.0069(11) 0.0154(9) 0.0011(9)
C5 0.0431(13) 0.0481(15) 0.0456(11) 0.0046(11) 0.0167(10) -0.0020(9)
C6 0.0485(14) 0.0474(14) 0.0406(10) 0.0035(11) 0.0164(9) -0.0065(9)
C7 0.0422(12) 0.0473(14) 0.0429(10) 0.0003(11) 0.0191(9) -0.0014(9)
C8 0.0393(12) 0.0407(13) 0.0388(9) -0.0004(10) 0.0158(8) 0.0028(9)
C9 0.0374(12) 0.0458(14) 0.0428(10) -0.0013(10) 0.0110(9) 0.0001(9)
C10 0.0456(13) 0.0460(14) 0.0545(11) 0.0041(11) 0.0223(10) 0.0025(10)
C11 0.0424(13) 0.0503(15) 0.0437(10) -0.0070(12) 0.0118(9) -0.0004(10)
C12 0.0357(12) 0.0511(15) 0.0439(10) -0.0021(11) 0.0120(9) -0.0015(9)
C13 0.084(2) 0.0570(17) 0.0615(14) -0.0065(15) 0.0316(14) -0.0174(12)
O1 0.0514(11) 0.0661(13) 0.0668(10) 0.0032(9) 0.0250(8) 0.0088(8)

loop_
_atom_site_type_symbol
_atom_site_label
_atom_site_fract_x
_atom_site_fract_y
_atom_site_fract_z
_atom_site_U_iso_or_equiv
_atom_site_thermal_displace_type
_atom_site_calc_flag
_atom_site_refinement_flags
_atom_site_occupancy
Cl Cl1 1.22894(12) 0.72508(3) 0.80784(5) 0.0626(2) Uani . . 1.000
N N1 0.3123(3) 0.56701(10) 0.35465(13) 0.0453(6) Uani . . 1.000
N N2 0.0774(3) 0.54841(9) 0.27204(13) 0.0441(6) Uani . . 1.000
N N3 0.0599(4) 0.39257(9) 0.05147(14) 0.0478(6) Uani . . 1.000
C C1 0.5371(4) 0.63831(11) 0.52012(15) 0.0414(7) Uani . . 1.000
C C2 0.5222(4) 0.69371(12) 0.58483(16) 0.0452(7) Uani . . 1.000
C C3 0.7336(4) 0.72021(11) 0.67306(16) 0.0466(7) Uani . . 1.000
C C4 0.9614(4) 0.69105(12) 0.69752(16) 0.0449(7) Uani . . 1.000
C C5 0.9807(4) 0.63606(12) 0.63540(16) 0.0460(8) Uani . . 1.000
C C6 0.7697(4) 0.60996(12) 0.54740(16) 0.0460(7) Uani . . 1.000
C C7 0.3079(4) 0.61193(11) 0.42743(16) 0.0435(7) Uani . . 1.000
C C8 0.0859(4) 0.49832(11) 0.20400(15) 0.0396(7) Uani . . 1.000
C C9 0.3019(4) 0.46263(11) 0.21152(16) 0.0437(7) Uani . . 1.000
C C10 0.2819(4) 0.41223(12) 0.13694(18) 0.0480(7) Uani . . 1.000
C C11 -0.1504(4) 0.42521(12) 0.04046(17) 0.0473(7) Uani . . 1.000
C C12 -0.1430(4) 0.47578(12) 0.11261(16) 0.0449(7) Uani . . 1.000
C C13 0.0497(5) 0.33651(13) -0.0272(2) 0.0668(10) Uani . . 1.000
O O1 0.6224(4) 0.61903(10) 0.21954(15) 0.0611(7) Uani . . 1.000
H H2 0.36750 0.71300 0.56810 0.0540 Uiso calc R 1.000
H H3 0.72240 0.75730 0.71540 0.0560 Uiso calc R 1.000
H H5 1.13590 0.61680 0.65300 0.0550 Uiso calc R 1.000
H H6 0.78280 0.57290 0.50560 0.0550 Uiso calc R 1.000
H H7 0.15450 0.62820 0.42110 0.0520 Uiso calc R 1.000
H H9 0.45830 0.47440 0.26870 0.0520 Uiso calc R 1.000
H H10 0.42620 0.38990 0.14420 0.0580 Uiso calc R 1.000
H H11 -0.30330 0.41230 -0.01840 0.0570 Uiso calc R 1.000
H H12 -0.29140 0.49680 0.10280 0.0540 Uiso calc R 1.000
H H13A 0.18000 0.34090 -0.05550 0.1000 Uiso calc R 1.000
H H13B -0.10970 0.33600 -0.09420 0.1000 Uiso calc R 1.000
H H13C 0.07200 0.29620 0.01700 0.1000 Uiso calc R 1.000
H H1A 0.551(6) 0.6046(17) 0.262(2) 0.0920 Uiso . . 1.000
H H1B 0.768(6) 0.5959(17) 0.242(2) 0.0920 Uiso . . 1.000

loop_
_atom_type_symbol
_atom_type_description
_atom_type_scat_dispersion_real
_atom_type_scat_dispersion_imag
_atom_type_scat_source
O O 0.0106 0.0060 'International Tables Vol C Tables 4.2.6.8 and 6.1.1.4'
N N 0.0061 0.0033 'International Tables Vol C Tables 4.2.6.8 and 6.1.1.4'
Cl Cl 0.1484 0.1585 'International Tables Vol C Tables 4.2.6.8 and 6.1.1.4'
H H 0.0000 0.0000 'International Tables Vol C Tables 4.2.6.8 and 6.1.1.4'
C C 0.0033 0.0016 'International Tables Vol C Tables 4.2.6.8 and 6.1.1.4'

loop_
_exptl_crystal_face_index_h
_exptl_crystal_face_index_k
_exptl_crystal_face_index_l
_exptl_crystal_face_perp_dist
-2 26 1 0.1194
0 -1 0 0.0657
-2 9 1 0.1051
13 -16 17 1.8056
-9 -11 -20 0.7454
7 30 -5 0.1410
2 -9 -1 0.0963

loop_
_geom_angle_atom_site_label_1
_geom_angle_atom_site_label_2
_geom_angle_atom_site_label_3
_geom_angle_site_symmetry_1
_geom_angle_site_symmetry_2
_geom_angle_site_symmetry_3
_geom_angle
_geom_angle_publ_flag
H1A O1 H1B . . . 106(3) no
N2 N1 C7 . . . 113.95(19) no
N1 N2 C8 . . . 112.75(18) no
C10 N3 C13 . . . 120.1(2) no
C11 N3 C13 . . . 121.1(2) no
C10 N3 C11 . . . 118.73(19) no
C2 C1 C6 . . . 118.52(19) no
C6 C1 C7 . . . 122.5(2) no
C2 C1 C7 . . . 119.0(2) no
C1 C2 C3 . . . 121.0(2) no
C2 C3 C4 . . . 119.0(2) no
Cl1 C4 C5 . . . 119.88(18) no
C3 C4 C5 . . . 121.1(2) no
Cl1 C4 C3 . . . 119.03(17) no
C4 C5 C6 . . . 119.7(2) no
C1 C6 C5 . . . 120.7(2) no
N1 C7 C1 . . . 121.9(2) no
N2 C8 C12 . . . 118.3(2) no
C9 C8 C12 . . . 114.43(19) no
N2 C8 C9 . . . 127.27(19) no
C8 C9 C10 . . . 120.8(2) no
N3 C10 C9 . . . 122.7(2) no
N3 C11 C12 . . . 121.5(2) no
C8 C12 C11 . . . 122.0(2) no
C1 C2 H2 . . . 120.00 no
C3 C2 H2 . . . 120.00 no
C4 C3 H3 . . . 120.00 no
C2 C3 H3 . . . 120.00 no
C4 C5 H5 . . . 120.00 no
C6 C5 H5 . . . 120.00 no
C5 C6 H6 . . . 120.00 no
C1 C6 H6 . . . 120.00 no
N1 C7 H7 . . . 119.00 no
C1 C7 H7 . . . 119.00 no
C10 C9 H9 . . . 120.00 no
C8 C9 H9 . . . 120.00 no
N3 C10 H10 . . . 119.00 no
C9 C10 H10 . . . 119.00 no
C12 C11 H11 . . . 119.00 no
N3 C11 H11 . . . 119.00 no
C8 C12 H12 . . . 119.00 no
C11 C12 H12 . . . 119.00 no
N3 C13 H13B . . . 109.00 no
N3 C13 H13C . . . 109.00 no
N3 C13 H13A . . . 109.00 no
H13A C13 H13C . . . 110.00 no
H13B C13 H13C . . . 110.00 no
H13A C13 H13B . . . 109.00 no

loop_
_geom_bond_atom_site_label_1
_geom_bond_atom_site_label_2
_geom_bond_site_symmetry_1
_geom_bond_site_symmetry_2
_geom_bond_distance
_geom_bond_publ_flag
Cl1 C4 . . 1.742(2) no
O1 H1B . . 0.91(4) no
O1 H1A . . 0.84(3) no
N1 N2 . . 1.388(2) no
N1 C7 . . 1.281(3) no
N2 C8 . . 1.327(3) no
N3 C10 . . 1.356(3) no
N3 C11 . . 1.355(3) no
N3 C13 . . 1.475(3) no
C1 C2 . . 1.398(3) no
C1 C7 . . 1.462(3) no
C1 C6 . . 1.388(3) no
C2 C3 . . 1.379(3) no
C3 C4 . . 1.376(3) no
C4 C5 . . 1.380(3) no
C5 C6 . . 1.373(3) no
C8 C9 . . 1.427(3) no
C8 C12 . . 1.428(3) no
C9 C10 . . 1.343(3) no
C11 C12 . . 1.342(3) no
C2 H2 . . 0.9300 no
C3 H3 . . 0.9300 no
C5 H5 . . 0.9300 no
C6 H6 . . 0.9300 no
C7 H7 . . 0.9300 no
C9 H9 . . 0.9300 no
C10 H10 . . 0.9300 no
C11 H11 . . 0.9300 no
C12 H12 . . 0.9300 no
C13 H13C . . 0.9600 no
C13 H13A . . 0.9600 no
C13 H13B . . 0.9600 no

loop_
_geom_contact_atom_site_label_1
_geom_contact_atom_site_label_2
_geom_contact_distance
_geom_contact_site_symmetry_1
_geom_contact_site_symmetry_2
_geom_contact_publ_flag
Cl1 C2 3.521(2) . 4_665 no
Cl1 C7 3.572(2) . 4_665 no
Cl1 H10 2.9800 . 3_766 no
O1 N2 2.859(3) . 1_655 no
O1 C11 3.378(3) . 3_565 no
O1 N1 3.089(3) . . no
O1 H13B 2.9100 . 3_565 no
O1 H3 2.5800 . 4_564 no
O1 H11 2.4900 . 3_565 no
O1 H13A 2.8100 . 3_665 no
N1 O1 3.089(3) . . no
N2 O1 2.859(3) . 1_455 no
N1 H1A 2.26(3) . . no
N1 H6 2.6200 . . no
N1 H9 2.4700 . . no
N2 H1B 1.95(4) . 1_455 no
C2 Cl1 3.521(2) . 4_464 no
C3 C10 3.576(3) . 3_666 no
C3 C13 3.490(4) . 2_655 no
C4 C13 3.598(3) . 2_655 no
C4 C10 3.582(3) . 3_666 no
C5 C8 3.473(3) . 3_666 no
C5 C9 3.569(3) . 3_666 no
C6 C9 3.464(3) . 3_666 no
C6 C8 3.561(3) . 3_666 no
C7 Cl1 3.572(2) . 4_464 no
C8 C11 3.516(3) . 3_565 no
C8 C6 3.561(3) . 3_666 no
C8 C5 3.473(3) . 3_666 no
C9 C5 3.569(3) . 3_666 no
C9 C6 3.464(3) . 3_666 no
C10 C4 3.582(3) . 3_666 no
C10 C3 3.576(3) . 3_666 no
C11 C8 3.516(3) . 3_565 no
C11 O1 3.378(3) . 3_565 no
C13 C4 3.598(3) . 2_645 no
C13 C3 3.490(4) . 2_645 no
C3 H13A 2.9800 . 2_655 no
C7 H1B 3.07(3) . 1_455 no
C7 H1A 2.91(3) . . no
C8 H1B 2.88(4) . 1_455 no
C12 H1B 3.06(3) . 1_455 no
H1A N1 2.26(3) . . no
H1A C7 2.91(3) . . no
H1B H12 2.5700 . 1_655 no
H1B N2 1.95(4) . 1_655 no
H1B C7 3.07(3) . 1_655 no
H1B C8 2.88(4) . 1_655 no
H1B C12 3.06(3) . 1_655 no
H1B H7 2.5100 . 1_655 no
H2 H7 2.4300 . . no
H3 O1 2.5800 . 4_565 no
H6 N1 2.6200 . . no
H7 H1B 2.5100 . 1_455 no
H7 H2 2.4300 . . no
H9 N1 2.4700 . . no
H10 H13A 2.4800 . . no
H10 Cl1 2.9800 . 3_766 no
H11 H13B 2.3200 . . no
H11 O1 2.4900 . 3_565 no
H12 H1B 2.5700 . 1_455 no
H13A H10 2.4800 . . no
H13A C3 2.9800 . 2_645 no
H13A O1 2.8100 . 3_665 no
H13B H11 2.3200 . . no
H13B O1 2.9100 . 3_565 no

loop_
_geom_hbond_atom_site_label_D
_geom_hbond_atom_site_label_H
_geom_hbond_atom_site_label_A
_geom_hbond_site_symmetry_A
_geom_hbond_distance_DH
_geom_hbond_distance_HA
_geom_hbond_distance_DA
_geom_hbond_angle_DHA
_geom_hbond_publ_flag
O1 H1A N1 . 0.84(3) 2.26(3) 3.089(3) 173(3) yes
O1 H1B N2 1_655 0.91(4) 1.95(4) 2.859(3) 174(2) yes
C3 H3 O1 4_565 0.93 2.58 3.421(3) 150 yes
C11 H11 O1 3_565 0.93 2.49 3.378(3) 159 yes

loop_
_geom_torsion_atom_site_label_1
_geom_torsion_atom_site_label_2
_geom_torsion_atom_site_label_3
_geom_torsion_atom_site_label_4
_geom_torsion_site_symmetry_1
_geom_torsion_site_symmetry_2
_geom_torsion_site_symmetry_3
_geom_torsion_site_symmetry_4
_geom_torsion
_geom_torsion_publ_flag
C7 N1 N2 C8 . . . . -174.99(18) no
N2 N1 C7 C1 . . . . -179.43(18) no
N1 N2 C8 C12 . . . . -178.00(18) no
N1 N2 C8 C9 . . . . 2.6(3) no
C13 N3 C11 C12 . . . . 179.2(2) no
C10 N3 C11 C12 . . . . -0.6(3) no
C11 N3 C10 C9 . . . . 0.3(3) no
C13 N3 C10 C9 . . . . -179.5(2) no
C2 C1 C6 C5 . . . . -0.5(3) no
C7 C1 C2 C3 . . . . 180.0(2) no
C7 C1 C6 C5 . . . . -179.8(2) no
C2 C1 C7 N1 . . . . 170.6(2) no
C6 C1 C2 C3 . . . . 0.7(3) no
C6 C1 C7 N1 . . . . -10.1(3) no
C1 C2 C3 C4 . . . . -0.4(3) no
C2 C3 C4 C5 . . . . 0.0(3) no
C2 C3 C4 Cl1 . . . . 179.29(17) no
C3 C4 C5 C6 . . . . 0.2(3) no
Cl1 C4 C5 C6 . . . . -179.11(17) no
C4 C5 C6 C1 . . . . 0.1(3) no
N2 C8 C9 C10 . . . . 179.3(2) no
N2 C8 C12 C11 . . . . -179.7(2) no
C9 C8 C12 C11 . . . . -0.2(3) no
C12 C8 C9 C10 . . . . -0.2(3) no
C8 C9 C10 N3 . . . . 0.1(3) no
N3 C11 C12 C8 . . . . 0.5(3) no

loop_
_cod_related_entry_id
_cod_related_entry_database
_cod_related_entry_code
1 ChemSpider 30656098
